data_1503419
loop_
_publ_author_name
'Sch\"ottner, Elisabeth'
'Wiechoczek, Maren'
'Jones, Peter G.'
'Lindel, Thomas'

_publ_section_title
;
 Enantiospecific synthesis of the cubitane skeleton.
;
_journal_issue 4
_journal_name_full 'Organic letters'
_journal_page_first 784
_journal_page_last 787
_journal_paper_doi 10.1021/ol902854t
_journal_volume 12
_journal_year 2010
_chemical_formula_sum 'C26 H46 O2 Si'
_chemical_formula_weight 418.72
_chemical_name_systematic
;
 ?
;
_space_group_IT_number 18
_symmetry_cell_setting orthorhombic
_symmetry_space_group_name_Hall 'P 2 2ab'
_symmetry_space_group_name_H-M 'P 21 21 2'
_atom_sites_solution_hydrogens geom
_atom_sites_solution_primary direct
_atom_sites_solution_secondary difmap
_audit_creation_method SHELXL-97
_cell_angle_alpha 90.00
_cell_angle_beta 90.00
_cell_angle_gamma 90.00
_cell_formula_units_Z 4
_cell_length_a 24.0276(8)
_cell_length_b 15.7652(5)
_cell_length_c 6.8485(3)
_cell_measurement_reflns_used 26490
_cell_measurement_temperature 100(2)
_cell_measurement_theta_max 75.7828
_cell_measurement_theta_min 3.3467
_cell_volume 2594.21(16)
_computing_cell_refinement
;
CrysAlisPro, Oxford Diffraction Ltd.,
Version 1.171.33.40 (release 27-04-2009 CrysAlis171 .NET)
(compiled Apr 27 2009,10:20:11)
;
_computing_data_collection
;
CrysAlisPro, Oxford Diffraction Ltd.,
Version 1.171.33.40 (release 27-04-2009 CrysAlis171 .NET)
(compiled Apr 27 2009,10:20:11)
;
_computing_data_reduction
;
CrysAlisPro, Oxford Diffraction Ltd.,
Version 1.171.33.40 (release 27-04-2009 CrysAlis171 .NET)
(compiled Apr 27 2009,10:20:11)
;
_computing_molecular_graphics 'Siemens XP'
_computing_publication_material SHELXL-97
_computing_structure_refinement 'SHELXL-97 (Sheldrick, 1997)'
_computing_structure_solution 'SHELXS-97 (Sheldrick, 1990)'
_diffrn_ambient_temperature 100(2)
_diffrn_detector_area_resol_mean 10.3543
_diffrn_measured_fraction_theta_full 0.999
_diffrn_measured_fraction_theta_max 0.995
_diffrn_measurement_device_type 'Xcalibur, Atlas, Nova'
_diffrn_measurement_method \w-scan
_diffrn_radiation_monochromator mirror
_diffrn_radiation_source 'Nova (Cu) X-ray Source'
_diffrn_radiation_type CuK\a
_diffrn_radiation_wavelength 1.54184
_diffrn_reflns_av_R_equivalents 0.0640
_diffrn_reflns_av_sigmaI/netI 0.0273
_diffrn_reflns_limit_h_max 30
_diffrn_reflns_limit_h_min -30
_diffrn_reflns_limit_k_max 19
_diffrn_reflns_limit_k_min -19
_diffrn_reflns_limit_l_max 8
_diffrn_reflns_limit_l_min -8
_diffrn_reflns_number 49111
_diffrn_reflns_theta_full 72.50
_diffrn_reflns_theta_max 76.16
_diffrn_reflns_theta_min 3.35
_exptl_absorpt_coefficient_mu 0.917
_exptl_absorpt_correction_T_max 1.00000
_exptl_absorpt_correction_T_min 0.74011
_exptl_absorpt_correction_type multi-scan
_exptl_absorpt_process_details
;
CrysAlisPro, Oxford Diffraction Ltd.,
Version 1.171.33.40 (release 27-04-2009 CrysAlis171 .NET)
(compiled Apr 27 2009,10:20:11)
;
_exptl_crystal_colour colourless
_exptl_crystal_density_diffrn 1.072
_exptl_crystal_density_meas ?
_exptl_crystal_density_method 'not measured'
_exptl_crystal_description needle
_exptl_crystal_F_000 928
_exptl_crystal_size_max 0.30
_exptl_crystal_size_mid 0.04
_exptl_crystal_size_min 0.03
_refine_diff_density_max 0.616
_refine_diff_density_min -0.297
_refine_diff_density_rms 0.041
_refine_ls_abs_structure_details 'Flack H D (1983), Acta Cryst. A39, 876-881'
_refine_ls_abs_structure_Flack -0.01(2)
_refine_ls_extinction_method none
_refine_ls_goodness_of_fit_ref 1.078
_refine_ls_hydrogen_treatment 'rigid methyls, others riding'
_refine_ls_matrix_type full
_refine_ls_number_parameters 272
_refine_ls_number_reflns 5391
_refine_ls_number_restraints 0
_refine_ls_restrained_S_all 1.078
_refine_ls_R_factor_all 0.0393
_refine_ls_R_factor_gt 0.0364
_refine_ls_shift/su_max 0.002
_refine_ls_shift/su_mean 0.000
_refine_ls_structure_factor_coef Fsqd
_refine_ls_weighting_details 'calc w=1/[\s^2^(Fo^2^)+(0.0568P)^2^+0.5102P] where P=(Fo^2^+2Fc^2^)/3'
_refine_ls_weighting_scheme calc
_refine_ls_wR_factor_gt 0.0958
_refine_ls_wR_factor_ref 0.0976
_reflns_number_gt 5044
_reflns_number_total 5391
_reflns_threshold_expression >2sigma(I)
_cod_data_source_file ol902854t_si_003.cif
_cod_data_source_block coaxi
_cod_depositor_comments
;
The following automatic conversions were performed:

'_exptl_crystal_density_meas' value 'not measured' was changed to '?'
- the value is perceived as not measured.

Automatic conversion script
Id: cif_fix_values 3008 2015-01-20 13:52:24Z robertas 
;
_cod_database_code 1503419
_chemical_absolute_congiguration ad

loop_
_symmetry_equiv_pos_as_xyz
'x, y, z'
'-x, -y, z'
'-x+1/2, y+1/2, -z'
'x+1/2, -y+1/2, -z'

loop_
_atom_site_label
_atom_site_type_symbol
_atom_site_fract_x
_atom_site_fract_y
_atom_site_fract_z
_atom_site_U_iso_or_equiv
_atom_site_adp_type
_atom_site_occupancy
_atom_site_symmetry_multiplicity
_atom_site_calc_flag
_atom_site_refinement_flags
Si Si 0.786950(17) 0.32837(3) 0.54269(7) 0.02054(11) Uani 1 1 d .
O1 O 0.58877(5) 0.29943(7) 0.43640(18) 0.0237(2) Uani 1 1 d .
O2 O 0.73812(4) 0.33244(8) 0.71334(18) 0.0216(2) Uani 1 1 d .
C1 C 0.64047(6) 0.36895(10) 0.6914(2) 0.0174(3) Uani 1 1 d .
H1 H 0.6563 0.4194 0.6223 0.021 Uiso 1 1 calc R
C2 C 0.68426(6) 0.29766(10) 0.6699(2) 0.0186(3) Uani 1 1 d .
H2 H 0.6845 0.2798 0.5298 0.022 Uiso 1 1 calc R
C3 C 0.67379(6) 0.21876(10) 0.7923(3) 0.0189(3) Uani 1 1 d .
C4 C 0.64502(6) 0.15542(10) 0.7113(3) 0.0211(3) Uani 1 1 d .
H4 H 0.6362 0.1612 0.5767 0.025 Uiso 1 1 calc R
C5 C 0.62505(7) 0.07600(10) 0.8105(3) 0.0253(4) Uani 1 1 d .
H5A H 0.6378 0.0761 0.9480 0.030 Uiso 1 1 calc R
H5B H 0.6416 0.0260 0.7449 0.030 Uiso 1 1 calc R
C6 C 0.56108(7) 0.06860(10) 0.8057(3) 0.0248(4) Uani 1 1 d .
H6A H 0.5483 0.0685 0.6683 0.030 Uiso 1 1 calc R
H6B H 0.5499 0.0140 0.8655 0.030 Uiso 1 1 calc R
C7 C 0.53303(6) 0.14063(10) 0.9137(3) 0.0216(3) Uani 1 1 d .
C8 C 0.50929(6) 0.20429(10) 0.8152(3) 0.0213(3) Uani 1 1 d .
H8 H 0.5076 0.1978 0.6774 0.026 Uiso 1 1 calc R
C9 C 0.48495(6) 0.28488(10) 0.8955(3) 0.0217(3) Uani 1 1 d .
H9A H 0.4778 0.2772 1.0368 0.026 Uiso 1 1 calc R
H9B H 0.4488 0.2956 0.8310 0.026 Uiso 1 1 calc R
C10 C 0.58738(6) 0.34490(9) 0.5792(2) 0.0181(3) Uani 1 1 d .
C11 C 0.53426(6) 0.38663(10) 0.6489(2) 0.0187(3) Uani 1 1 d .
H11 H 0.5418 0.4490 0.6474 0.022 Uiso 1 1 calc R
C12 C 0.52283(6) 0.36359(10) 0.8670(2) 0.0184(3) Uani 1 1 d .
H12 H 0.5035 0.4131 0.9280 0.022 Uiso 1 1 calc R
C13 C 0.57750(6) 0.34954(9) 0.9791(2) 0.0177(3) Uani 1 1 d .
H13A H 0.5862 0.2882 0.9764 0.021 Uiso 1 1 calc R
H13B H 0.5714 0.3656 1.1172 0.021 Uiso 1 1 calc R
C14 C 0.62864(6) 0.39838(10) 0.9034(2) 0.0173(3) Uani 1 1 d .
H14 H 0.6609 0.3784 0.9834 0.021 Uiso 1 1 calc R
C15 C 0.69652(7) 0.21609(11) 0.9980(3) 0.0244(4) Uani 1 1 d .
H15A H 0.6691 0.2403 1.0881 0.037 Uiso 1 1 calc R
H15B H 0.7310 0.2491 1.0045 0.037 Uiso 1 1 calc R
H15C H 0.7042 0.1571 1.0347 0.037 Uiso 1 1 calc R
C16 C 0.53720(7) 0.13643(12) 1.1326(3) 0.0293(4) Uani 1 1 d .
H16A H 0.5765 0.1378 1.1713 0.044 Uiso 1 1 calc R
H16B H 0.5201 0.0837 1.1791 0.044 Uiso 1 1 calc R
H16C H 0.5177 0.1850 1.1899 0.044 Uiso 1 1 calc R
C17 C 0.48598(6) 0.37304(11) 0.5090(3) 0.0248(4) Uani 1 1 d .
H17A H 0.4947 0.3992 0.3828 0.037 Uiso 1 1 calc R
H17B H 0.4523 0.3991 0.5630 0.037 Uiso 1 1 calc R
H17C H 0.4798 0.3121 0.4910 0.037 Uiso 1 1 calc R
C18 C 0.62641(7) 0.49592(10) 0.9290(3) 0.0213(3) Uani 1 1 d .
H18 H 0.5998 0.5197 0.8309 0.026 Uiso 1 1 calc R
C19 C 0.68364(8) 0.53536(11) 0.8940(3) 0.0311(4) Uani 1 1 d .
H19A H 0.6809 0.5972 0.9049 0.047 Uiso 1 1 calc R
H19B H 0.6967 0.5202 0.7630 0.047 Uiso 1 1 calc R
H19C H 0.7099 0.5139 0.9916 0.047 Uiso 1 1 calc R
C20 C 0.60629(8) 0.52056(11) 1.1334(3) 0.0300(4) Uani 1 1 d .
H20A H 0.6303 0.4940 1.2316 0.045 Uiso 1 1 calc R
H20B H 0.5679 0.5011 1.1515 0.045 Uiso 1 1 calc R
H20C H 0.6078 0.5824 1.1480 0.045 Uiso 1 1 calc R
C21 C 0.76444(8) 0.39624(13) 0.3327(3) 0.0326(4) Uani 1 1 d .
H21A H 0.7297 0.3740 0.2783 0.049 Uiso 1 1 calc R
H21B H 0.7933 0.3958 0.2317 0.049 Uiso 1 1 calc R
H21C H 0.7585 0.4545 0.3781 0.049 Uiso 1 1 calc R
C22 C 0.79765(8) 0.21722(12) 0.4585(4) 0.0397(5) Uani 1 1 d .
H22A H 0.8084 0.1817 0.5698 0.060 Uiso 1 1 calc R
H22B H 0.8272 0.2159 0.3598 0.060 Uiso 1 1 calc R
H22C H 0.7630 0.1956 0.4017 0.060 Uiso 1 1 calc R
C23 C 0.85167(7) 0.37045(12) 0.6631(3) 0.0264(4) Uani 1 1 d .
C24 C 0.90061(7) 0.36551(12) 0.5183(3) 0.0315(4) Uani 1 1 d .
H24A H 0.9338 0.3907 0.5778 0.047 Uiso 1 1 calc R
H24B H 0.8911 0.3967 0.3990 0.047 Uiso 1 1 calc R
H24C H 0.9081 0.3060 0.4859 0.047 Uiso 1 1 calc R
C25 C 0.84309(8) 0.46301(14) 0.7234(4) 0.0393(5) Uani 1 1 d .
H25A H 0.8120 0.4667 0.8159 0.059 Uiso 1 1 calc R
H25B H 0.8347 0.4972 0.6075 0.059 Uiso 1 1 calc R
H25C H 0.8771 0.4844 0.7854 0.059 Uiso 1 1 calc R
C26 C 0.86545(8) 0.31713(17) 0.8444(3) 0.0439(5) Uani 1 1 d .
H26A H 0.8734 0.2586 0.8048 0.066 Uiso 1 1 calc R
H26B H 0.8337 0.3177 0.9340 0.066 Uiso 1 1 calc R
H26C H 0.8981 0.3411 0.9101 0.066 Uiso 1 1 calc R

loop_
_atom_site_aniso_label
_atom_site_aniso_U_11
_atom_site_aniso_U_22
_atom_site_aniso_U_33
_atom_site_aniso_U_23
_atom_site_aniso_U_13
_atom_site_aniso_U_12
Si 0.01446(18) 0.0238(2) 0.0233(2) -0.00359(18) 0.00146(17) -0.00057(15)
O1 0.0235(5) 0.0293(6) 0.0183(6) -0.0021(5) -0.0031(5) 0.0020(4)
O2 0.0119(5) 0.0276(6) 0.0253(6) -0.0012(5) -0.0007(4) -0.0037(4)
C1 0.0145(6) 0.0200(7) 0.0177(8) 0.0015(6) 0.0000(6) -0.0011(6)
C2 0.0110(6) 0.0236(7) 0.0212(8) -0.0013(6) 0.0001(6) -0.0036(5)
C3 0.0120(6) 0.0215(7) 0.0233(8) 0.0010(6) 0.0020(6) 0.0025(5)
C4 0.0154(6) 0.0234(8) 0.0246(8) -0.0005(7) 0.0010(6) 0.0025(6)
C5 0.0208(8) 0.0189(7) 0.0361(10) 0.0003(7) 0.0008(7) 0.0029(6)
C6 0.0210(8) 0.0170(7) 0.0364(10) -0.0005(7) 0.0011(7) -0.0021(6)
C7 0.0138(6) 0.0199(7) 0.0313(10) 0.0002(7) 0.0016(6) -0.0039(6)
C8 0.0141(6) 0.0236(7) 0.0263(9) -0.0001(7) -0.0010(6) -0.0036(6)
C9 0.0132(6) 0.0229(7) 0.0289(9) 0.0034(6) 0.0012(6) 0.0002(6)
C10 0.0162(7) 0.0211(7) 0.0172(8) 0.0046(6) -0.0017(6) 0.0002(5)
C11 0.0160(7) 0.0193(7) 0.0208(8) 0.0024(6) -0.0029(6) 0.0016(5)
C12 0.0145(6) 0.0186(7) 0.0220(8) 0.0007(6) 0.0005(6) 0.0011(6)
C13 0.0173(6) 0.0180(7) 0.0178(8) 0.0003(6) -0.0005(6) -0.0003(5)
C14 0.0149(7) 0.0184(7) 0.0185(8) 0.0005(6) -0.0017(6) -0.0003(5)
C15 0.0206(7) 0.0242(7) 0.0284(10) 0.0033(7) -0.0052(7) 0.0011(6)
C16 0.0280(8) 0.0290(9) 0.0307(10) 0.0053(8) 0.0047(7) 0.0033(7)
C17 0.0181(7) 0.0274(8) 0.0288(10) 0.0001(7) -0.0072(7) 0.0032(6)
C18 0.0199(7) 0.0198(7) 0.0240(9) -0.0003(7) -0.0033(7) 0.0005(6)
C19 0.0314(9) 0.0234(8) 0.0386(11) -0.0005(8) 0.0010(8) -0.0080(7)
C20 0.0324(9) 0.0254(8) 0.0322(10) -0.0078(8) 0.0010(8) -0.0005(7)
C21 0.0263(9) 0.0444(11) 0.0269(10) 0.0057(8) -0.0040(8) -0.0119(8)
C22 0.0320(9) 0.0332(9) 0.0539(13) -0.0154(10) 0.0057(9) 0.0033(8)
C23 0.0161(7) 0.0348(9) 0.0281(9) -0.0031(8) -0.0011(7) -0.0004(7)
C24 0.0154(7) 0.0388(9) 0.0401(11) -0.0004(8) 0.0054(7) -0.0008(7)
C25 0.0246(9) 0.0454(11) 0.0479(13) -0.0218(10) 0.0032(9) -0.0094(8)
C26 0.0222(9) 0.0723(15) 0.0372(12) 0.0118(11) -0.0073(8) -0.0005(9)

loop_
_atom_type_symbol
_atom_type_description
_atom_type_scat_dispersion_real
_atom_type_scat_dispersion_imag
_atom_type_scat_source
C C 0.0181 0.0091 'International Tables Vol C Tables 4.2.6.8 and 6.1.1.4'
H H 0.0000 0.0000 'International Tables Vol C Tables 4.2.6.8 and 6.1.1.4'
O O 0.0492 0.0322 'International Tables Vol C Tables 4.2.6.8 and 6.1.1.4'
Si Si 0.2541 0.3302 'International Tables Vol C Tables 4.2.6.8 and 6.1.1.4'

loop_
_geom_angle_atom_site_label_1
_geom_angle_atom_site_label_2
_geom_angle_atom_site_label_3
_geom_angle
O2 Si C22 110.64(8)
O2 Si C21 108.36(8)
C22 Si C21 109.86(11)
O2 Si C23 105.21(7)
C22 Si C23 110.69(9)
C21 Si C23 111.97(8)
C2 O2 Si 118.49(10)
C10 C1 C2 109.75(12)
C10 C1 C14 112.94(12)
C2 C1 C14 115.55(13)
O2 C2 C3 110.31(13)
O2 C2 C1 108.41(12)
C3 C2 C1 115.43(12)
C4 C3 C15 123.61(15)
C4 C3 C2 117.92(15)
C15 C3 C2 118.47(13)
C3 C4 C5 126.90(17)
C4 C5 C6 111.82(14)
C7 C6 C5 112.14(14)
C8 C7 C16 124.35(16)
C8 C7 C6 120.47(17)
C16 C7 C6 115.10(15)
C7 C8 C9 128.03(16)
C8 C9 C12 113.69(12)
O1 C10 C11 122.30(14)
O1 C10 C1 121.75(14)
C11 C10 C1 115.79(13)
C10 C11 C17 112.55(14)
C10 C11 C12 110.43(12)
C17 C11 C12 115.86(13)
C13 C12 C9 108.85(12)
C13 C12 C11 111.16(12)
C9 C12 C11 114.19(13)
C12 C13 C14 116.20(13)
C13 C14 C18 115.52(13)
C13 C14 C1 108.17(12)
C18 C14 C1 114.18(13)
C19 C18 C20 108.93(15)
C19 C18 C14 110.80(14)
C20 C18 C14 111.49(14)
C25 C23 C26 109.45(18)
C25 C23 C24 108.95(15)
C26 C23 C24 109.17(15)
C25 C23 Si 110.06(12)
C26 C23 Si 109.87(13)
C24 C23 Si 109.32(13)

loop_
_geom_bond_atom_site_label_1
_geom_bond_atom_site_label_2
_geom_bond_distance
Si O2 1.6573(12)
Si C22 1.8624(19)
Si C21 1.873(2)
Si C23 1.8812(17)
O1 C10 1.213(2)
O2 C2 1.4365(16)
C1 C10 1.537(2)
C1 C2 1.547(2)
C1 C14 1.550(2)
C2 C3 1.521(2)
C3 C4 1.335(2)
C3 C15 1.511(2)
C4 C5 1.503(2)
C5 C6 1.542(2)
C6 C7 1.513(2)
C7 C8 1.337(2)
C7 C16 1.504(3)
C8 C9 1.503(2)
C9 C12 1.551(2)
C10 C11 1.513(2)
C11 C17 1.520(2)
C11 C12 1.561(2)
C12 C13 1.538(2)
C13 C14 1.540(2)
C14 C18 1.549(2)
C18 C19 1.528(2)
C18 C20 1.531(2)
C23 C25 1.531(3)
C23 C26 1.535(3)
C23 C24 1.540(2)

loop_
_geom_torsion_atom_site_label_1
_geom_torsion_atom_site_label_2
_geom_torsion_atom_site_label_3
_geom_torsion_atom_site_label_4
_geom_torsion
C22 Si O2 C2 -55.41(14)
C21 Si O2 C2 65.09(13)
C23 Si O2 C2 -174.99(11)
Si O2 C2 C3 111.98(13)
Si O2 C2 C1 -120.74(12)
C10 C1 C2 O2 159.92(12)
C14 C1 C2 O2 -70.97(16)
C10 C1 C2 C3 -75.79(17)
C14 C1 C2 C3 53.31(18)
O2 C2 C3 C4 -144.59(14)
C1 C2 C3 C4 92.12(18)
O2 C2 C3 C15 35.24(18)
C1 C2 C3 C15 -88.04(16)
C15 C3 C4 C5 6.7(2)
C2 C3 C4 C5 -173.46(14)
C3 C4 C5 C6 118.88(18)
C4 C5 C6 C7 -62.1(2)
C5 C6 C7 C8 103.63(18)
C5 C6 C7 C16 -73.1(2)
C16 C7 C8 C9 3.3(3)
C6 C7 C8 C9 -173.12(14)
C7 C8 C9 C12 103.32(19)
C2 C1 C10 O1 -28.6(2)
C14 C1 C10 O1 -159.13(14)
C2 C1 C10 C11 155.76(13)
C14 C1 C10 C11 25.25(18)
O1 C10 C11 C17 -6.4(2)
C1 C10 C11 C17 169.19(13)
O1 C10 C11 C12 124.79(16)
C1 C10 C11 C12 -59.61(17)
C8 C9 C12 C13 -62.41(18)
C8 C9 C12 C11 62.45(18)
C10 C11 C12 C13 30.68(17)
C17 C11 C12 C13 160.12(13)
C10 C11 C12 C9 -92.95(15)
C17 C11 C12 C9 36.50(18)
C9 C12 C13 C14 154.73(13)
C11 C12 C13 C14 28.12(18)
C12 C13 C14 C18 67.78(18)
C12 C13 C14 C1 -61.60(16)
C10 C1 C14 C13 32.37(16)
C2 C1 C14 C13 -95.15(15)
C10 C1 C14 C18 -97.75(15)
C2 C1 C14 C18 134.73(13)
C13 C14 C18 C19 166.79(14)
C1 C14 C18 C19 -66.83(18)
C13 C14 C18 C20 45.30(18)
C1 C14 C18 C20 171.68(13)
O2 Si C23 C25 -62.93(15)
C22 Si C23 C25 177.53(15)
C21 Si C23 C25 54.57(17)
O2 Si C23 C26 57.67(15)
C22 Si C23 C26 -61.88(16)
C21 Si C23 C26 175.16(14)
O2 Si C23 C24 177.45(12)
C22 Si C23 C24 57.90(16)
C21 Si C23 C24 -65.06(15)
